data_2200514
loop_
_publ_author_name
'Robinson, Paul D.'
'Parady, Thomas E.'
'Hou, Yuqing'
'Meyers, Cal Y.'

_publ_section_title
;
 2-Bromo-2-propyl phenyl sulfone
;
_journal_issue 7
_journal_name_full 'Acta Crystallographica Section E'
_journal_page_first o584
_journal_page_last o586
_journal_paper_doi 10.1107/S1600536801007516
_journal_volume 57
_journal_year 2001
_chemical_formula_iupac 'C9 H11 Br1 O2 S1'
_chemical_formula_moiety 'C9 H11 Br1 O2 S1'
_chemical_formula_sum 'C9 H11 Br O2 S'
_chemical_formula_weight 263.15
_chemical_melting_point 419.5(5)
_chemical_name_systematic
;
\a-bromoisopropyl phenyl sulfone
;
_space_group_IT_number 33
_symmetry_cell_setting orthorhombic
_symmetry_space_group_name_Hall 'P 2c -2n'
_symmetry_space_group_name_H-M 'P n a 21'
_cell_angle_alpha 90.00
_cell_angle_beta 90.00
_cell_angle_gamma 90.00
_cell_formula_units_Z 4
_cell_length_a 21.134(2)
_cell_length_b 6.2537(11)
_cell_length_c 7.979(2)
_cell_measurement_reflns_used 25
_cell_measurement_temperature 296
_cell_measurement_theta_max 14.6
_cell_measurement_theta_min 12.5
_cell_volume 1054.6(3)
_computing_cell_refinement 'MSC/AFC Diffractometer Control Software'
_computing_data_collection
;
MSC/AFC Diffractometer Control Software
(Molecular Structure Corporation,1996)
;
_computing_data_reduction 'PROCESS in TEXSAN  (Molecular Structure Corporation, 1997)'
_computing_molecular_graphics 'ORTEP (Johnson, 1965) in TEXSAN'
_computing_publication_material 'TEXSAN, SHELXL97, and PLATON (Spek, 2000)'
_computing_structure_refinement 'LS in TEXSAN and SHELXL97 (Sheldrick, 1997)'
_computing_structure_solution 'SIR92 (Burla et al., 1989)'
_diffrn_ambient_temperature 296
_diffrn_measured_fraction_theta_full 1.000
_diffrn_measured_fraction_theta_max 1.000
_diffrn_measurement_device_type 'Rigaku AFC-5S'
_diffrn_measurement_method \w
_diffrn_radiation_monochromator graphite
_diffrn_radiation_source 'sealed tube'
_diffrn_radiation_type MoK\a
_diffrn_radiation_wavelength .71069
_diffrn_reflns_av_R_equivalents .043
_diffrn_reflns_av_sigmaI/netI .046
_diffrn_reflns_limit_h_max 25
_diffrn_reflns_limit_h_min 0
_diffrn_reflns_limit_k_max 7
_diffrn_reflns_limit_k_min -7
_diffrn_reflns_limit_l_max 9
_diffrn_reflns_limit_l_min 0
_diffrn_reflns_number 1917
_diffrn_reflns_theta_full 25.03
_diffrn_reflns_theta_max 25.03
_diffrn_reflns_theta_min 1.93
_diffrn_standards_decay_% 3.2
_diffrn_standards_interval_count 100
_diffrn_standards_number 3
_exptl_absorpt_coefficient_mu 4.061
_exptl_absorpt_correction_T_max .544
_exptl_absorpt_correction_T_min .398
_exptl_absorpt_correction_type psi-scan
_exptl_absorpt_process_details '(North et al., 1968)'
_exptl_crystal_colour colorless
_exptl_crystal_density_diffrn 1.657
_exptl_crystal_density_meas ?
_exptl_crystal_description prism
_exptl_crystal_F_000 528
_exptl_crystal_size_max .36
_exptl_crystal_size_mid .20
_exptl_crystal_size_min .15
_refine_diff_density_max .31
_refine_diff_density_min -.27
_refine_ls_abs_structure_details 'Flack (1983), 0 Friedel opposites, wR(F^2^) (inverse) 0.097'
_refine_ls_abs_structure_Flack .09(2)
_refine_ls_extinction_coef .0094(15)
_refine_ls_extinction_method 'SHELXL97 (Sheldrick, 1997)'
_refine_ls_goodness_of_fit_ref 1.006
_refine_ls_hydrogen_treatment constr
_refine_ls_matrix_type full
_refine_ls_number_parameters 121
_refine_ls_number_reflns 1008
_refine_ls_number_restraints 1
_refine_ls_restrained_S_all 1.005
_refine_ls_R_factor_all .073
_refine_ls_R_factor_gt .034
_refine_ls_shift/su_max <0.001
_refine_ls_shift/su_mean .000
_refine_ls_structure_factor_coef Fsqd
_refine_ls_weighting_details 'w = 1/[\s^2^(Fo^2^)+(0.0492P)^2^+0.1257P] where P = (Fo^2^+2Fc^2^)/3'
_refine_ls_weighting_scheme calc
_refine_ls_wR_factor_ref .094
_reflns_number_gt 668
_reflns_number_total 1008
_reflns_threshold_expression I>2\s(I)
_cod_data_source_file om6024.cif
_cod_data_source_block I
_cod_depositor_comments
;
The following automatic conversions were performed:

'_chemical_melting_point' value '419-420' was changed to '419.5(5)' -
the average value was taken and precision was estimated.

Automatic conversion script
Id: cif_fix_values 1646 2011-03-28 12:23:43Z adriana 

The following automatic conversions were performed:

'_chemical_melting_point' value '419-420' was changed to '419.5(5)' -
the average value was taken and precision was estimated.

Automatic conversion script
Id: cif_fix_values 1715 2011-07-08 13:25:40Z adriana 

The following automatic conversions were performed:

'_exptl_crystal_density_meas' value 'not measured' was changed to '?'
- the value is perceived as not measured.

Automatic conversion script
Id: cif_fix_values 3008 2015-01-20 13:52:24Z robertas 
;
_cod_original_cell_volume 1054.6(4)
_cod_original_formula_sum 'C9 H11 Br1 O2 S1'
_cod_database_code 2200514
_cod_database_fobs_code 2200514

loop_
_symmetry_equiv_pos_as_xyz
'x, y, z'
'-x, -y, z+1/2'
'-x+1/2, y+1/2, z+1/2'
'x+1/2, -y+1/2, z'

loop_
_atom_site_label
_atom_site_fract_x
_atom_site_fract_y
_atom_site_fract_z
_atom_site_U_iso_or_equiv
_atom_site_adp_type
_atom_site_calc_flag
_atom_site_refinement_flags
_atom_site_occupancy
_atom_site_disorder_assembly
_atom_site_disorder_group
_atom_site_type_symbol
Br .34405(4) .11425(18) .95490(9) .0798(5) Uani d . 1 . . Br
S1 .35712(9) .1208(3) .5784(3) .0510(5) Uani d . 1 . . S
O1 .3573(3) -.1059(8) .5880(12) .086(2) Uani d . 1 . . O
O2 .3329(3) .2233(11) .4315(8) .0718(17) Uani d . 1 . . O
C1 .4349(3) .2101(12) .6120(9) .0451(18) Uani d . 1 . . C
C2 .4779(4) .0770(15) .6900(13) .065(2) Uani d . 1 . . C
C3 .5415(4) .1520(19) .7061(13) .081(3) Uani d . 1 . . C
C4 .5577(4) .3453(18) .6416(12) .073(3) Uani d . 1 . . C
C5 .5150(4) .4728(16) .5649(14) .076(3) Uani d . 1 . . C
C6 .4542(4) .4064(12) .5477(11) .057(2) Uani d . 1 . . C
C7 .3092(3) .2238(13) .7476(9) .0473(19) Uani d . 1 . . C
C8 .2421(3) .1324(12) .7296(10) .062(3) Uani d . 1 . . C
C9 .3116(4) .4693(11) .7572(12) .0539(19) Uani d . 1 . . C
H2 .4659 -.0564 .7306 .078 Uiso calc R 1 . . H
H3 .5717 .0688 .7605 .097 Uiso calc R 1 . . H
H4 .5994 .3913 .6505 .088 Uiso calc R 1 . . H
H5 .5272 .6058 .5239 .091 Uiso calc R 1 . . H
H6 .4251 .4929 .4924 .068 Uiso calc R 1 . . H
H8a .2158 .1871 .8178 .092 Uiso calc R 1 . . H
H8b .2436 -.0207 .7365 .092 Uiso calc R 1 . . H
H8c .2248 .1739 .6231 .092 Uiso calc R 1 . . H
H9a .2808 .5188 .8366 .081 Uiso calc R 1 . . H
H9b .3025 .5284 .6489 .081 Uiso calc R 1 . . H
H9c .3530 .5137 .7923 .081 Uiso calc R 1 . . H

loop_
_atom_site_aniso_label
_atom_site_aniso_U_11
_atom_site_aniso_U_22
_atom_site_aniso_U_33
_atom_site_aniso_U_12
_atom_site_aniso_U_13
_atom_site_aniso_U_23
Br .0675(5) .1134(10) .0587(6) -.0113(6) -.0062(6) .0336(6)
S1 .0518(11) .0469(13) .0542(13) -.0083(10) .0028(9) -.0053(10)
O1 .089(4) .047(3) .123(6) -.012(3) .024(4) -.021(4)
O2 .063(3) .105(4) .047(4) .006(3) -.013(3) .000(4)
C1 .044(4) .048(5) .044(4) .006(3) -.001(4) .003(4)
C2 .060(5) .069(7) .066(5) .025(5) .011(5) .004(4)
C3 .055(5) .133(10) .055(5) .038(6) .007(4) .013(6)
C4 .045(5) .104(8) .070(6) -.008(5) .009(4) -.011(6)
C5 .056(5) .074(6) .097(7) -.006(5) .015(6) .014(6)
C6 .050(4) .055(5) .065(5) .000(4) .001(4) .009(4)
C7 .040(4) .058(5) .044(4) -.007(4) -.005(3) .007(4)
C8 .040(4) .087(6) .058(6) -.018(4) -.003(4) .005(4)
C9 .052(5) .047(4) .063(5) .006(4) .009(4) .001(5)

loop_
_atom_type_symbol
_atom_type_description
_atom_type_scat_dispersion_real
_atom_type_scat_dispersion_imag
_atom_type_scat_source
C C .0033 .0016 'International Tables Vol C Tables 4.2.6.8 and 6.1.1.4'
H H .0000 .0000 'International Tables Vol C Tables 4.2.6.8 and 6.1.1.4'
O O .0106 .0060 'International Tables Vol C Tables 4.2.6.8 and 6.1.1.4'
Br Br -.2901 2.4595 'International Tables Vol C Tables 4.2.6.8 and 6.1.1.4'
S S .1246 .1234 'International Tables Vol C Tables 4.2.6.8 and 6.1.1.4'

loop_
_geom_angle_atom_site_label_1
_geom_angle_atom_site_label_2
_geom_angle_atom_site_label_3
_geom_angle
_geom_angle_publ_flag
O1 S1 O2 119.5(5) no
O1 S1 C1 107.8(4) no
O2 S1 C1 108.5(3) no
O1 S1 C7 108.5(4) no
O2 S1 C7 104.6(3) no
C1 S1 C7 107.3(3) no
C2 C1 C6 120.4(7) no
C2 C1 S1 119.5(6) no
C6 C1 S1 119.9(6) no
C1 C2 C3 117.5(9) no
C4 C3 C2 119.7(9) no
C5 C4 C3 121.9(9) no
C4 C5 C6 119.8(9) no
C4 C5 H5 120.1 no
C5 C6 C1 120.7(8) no
C8 C7 C9 113.9(7) no
C8 C7 S1 108.4(5) no
C9 C7 S1 112.0(5) no
C8 C7 Br 107.4(5) no
C9 C7 Br 107.4(6) no
S1 C7 Br 107.5(4) no
C1 C2 H2 121.3 no
C3 C2 H2 121.3 no
C4 C3 H3 120.2 no
C2 C3 H3 120.2 no
C5 C4 H4 119.0 no
C3 C4 H4 119.0 no
C6 C5 H5 120.1 no
C5 C6 H6 119.7 no
C1 C6 H6 119.7 no
C7 C8 H8a 109.5 no
C7 C8 H8b 109.5 no
H8a C8 H8b 109.5 no
C7 C8 H8c 109.5 no
H8a C8 H8c 109.5 no
H8b C8 H8c 109.5 no
C7 C9 H9a 109.5 no
C7 C9 H9b 109.5 no
H9a C9 H9b 109.5 no
C7 C9 H9c 109.5 no
H9a C9 H9c 109.5 no
H9b C9 H9c 109.5 no

loop_
_geom_bond_atom_site_label_1
_geom_bond_atom_site_label_2
_geom_bond_site_symmetry_2
_geom_bond_distance
_geom_bond_publ_flag
Br C7 . 1.935(7) no
S1 O1 . 1.420(5) no
S1 O2 . 1.431(7) no
S1 C1 . 1.757(7) no
S1 C7 . 1.806(8) no
C1 C2 . 1.381(11) no
C1 C6 . 1.391(10) no
C2 C3 . 1.429(14) no
C3 C4 . 1.358(12) no
C4 C5 . 1.351(13) no
C5 C6 . 1.357(11) no
C7 C8 . 1.537(9) no
C7 C9 . 1.538(11) no
C2 H2 . .9300 no
C3 H3 . .9300 no
C4 H4 . .9300 no
C5 H5 . .9300 no
C6 H6 . .9300 no
C8 H8a . .9600 no
C8 H8b . .9600 no
C8 H8c . .9600 no
C9 H9a . .9600 no
C9 H9b . .9600 no
C9 H9c . .9600 no

loop_
_geom_contact_atom_site_label_1
_geom_contact_atom_site_label_2
_geom_contact_distance
_geom_contact_site_symmetry_2
_geom_contact_publ_flag
C6 C9 3.469(12) . yes
Br C2 3.539(9) . yes
O1 C9 3.133(10) 1_545 yes
O2 C8 3.414(10) 3_554 yes
Br C3 3.555(10) 2_655 yes

loop_
_geom_torsion_atom_site_label_1
_geom_torsion_atom_site_label_2
_geom_torsion_atom_site_label_3
_geom_torsion_atom_site_label_4
_geom_torsion
_geom_torsion_publ_flag
O1 S1 C1 C2 -19.8(8) no
O2 S1 C1 C2 -150.6(7) no
C7 S1 C1 C2 96.9(7) no
O1 S1 C1 C6 154.9(7) no
O2 S1 C1 C6 24.1(7) no
C7 S1 C1 C6 -88.4(7) no
C6 C1 C2 C3 1.9(13) no
S1 C1 C2 C3 176.6(7) no
C1 C2 C3 C4 -1.7(14) no
C2 C3 C4 C5 1.4(15) no
C3 C4 C5 C6 -1.3(15) no
C4 C5 C6 C1 1.6(14) no
C2 C1 C6 C5 -1.9(13) no
S1 C1 C6 C5 -176.6(7) no
O1 S1 C7 C8 -59.1(6) no
O2 S1 C7 C8 69.6(6) no
C1 S1 C7 C8 -175.3(5) no
O1 S1 C7 C9 174.4(6) no
O2 S1 C7 C9 -57.0(6) no
C1 S1 C7 C9 58.2(6) no
O1 S1 C7 Br 56.7(5) no
O2 S1 C7 Br -174.6(4) no
C1 S1 C7 Br -59.5(4) no

loop_
_cod_related_entry_id
_cod_related_entry_database
_cod_related_entry_code
1 ChemSpider 21132811
